data_2010255
loop_
_publ_author_name
'Akella, Annapoorna'
'Keszler, Douglas A.'

_publ_section_title
;
 Aminoguanidinium nitrate
;
_journal_issue 12
_journal_name_full 'Acta Crystallographica Section C'
_journal_page_first 1974
_journal_page_last 1976
_journal_paper_doi 10.1107/S0108270194007730
_journal_volume 50
_journal_year 1994
_chemical_formula_moiety 'C H7 N4 1+, N O3 1-'
_chemical_formula_sum 'C H7 N5 O3'
_chemical_formula_weight 137.10
_space_group_IT_number 2
_symmetry_cell_setting triclinic
_symmetry_space_group_name_Hall '-P 1'
_symmetry_space_group_name_H-M 'P -1'
_atom_type_scat_source 'IntTabIV Table 2.4.6B'
_cell_angle_alpha 110.47(2)
_cell_angle_beta 102.64(2)
_cell_angle_gamma 104.87(2)
_cell_formula_units_Z 2
_cell_length_a 7.3410(10)
_cell_length_b 7.722(2)
_cell_length_c 6.0240(10)
_cell_measurement_reflns_used 20
_cell_measurement_temperature 296
_cell_measurement_theta_max 14
_cell_measurement_theta_min 10
_cell_volume 290.70(13)
_computing_data_collection
; MSC/AFC Diffractometer Control Software
(Molecular Structure Corporation, 1988)
;
_computing_data_reduction ' TEXSAN (Molecular Structure Corporation, 1989)'
_computing_molecular_graphics 'ORTEPII (Johnson, 1976)'
_computing_structure_refinement ' TEXSAN (Molecular Structure Corporation, 1989)'
_computing_structure_solution 'SHELXS86 (Sheldrick, 1985)'
_diffrn_measurement_device 'Rigaku AFC6R'
_diffrn_measurement_method \w-2\q
_diffrn_radiation_type 'Mo K\a'
_diffrn_radiation_wavelength 0.71073
_diffrn_reflns_av_R_equivalents 0.076
_diffrn_reflns_limit_h_max 10
_diffrn_reflns_limit_h_min -10
_diffrn_reflns_limit_k_max 10
_diffrn_reflns_limit_k_min -10
_diffrn_reflns_limit_l_max 8
_diffrn_reflns_limit_l_min -8
_diffrn_reflns_number 3384
_diffrn_reflns_theta_max 30
_diffrn_standards_decay_% 1.9
_diffrn_standards_interval_count 200
_diffrn_standards_number 3
_exptl_absorpt_coefficient_mu 0.136
_exptl_absorpt_correction_type none
_exptl_crystal_colour colorless
_exptl_crystal_density_diffrn 1.566
_exptl_crystal_description block
_exptl_crystal_size_max 0.25
_exptl_crystal_size_mid 0.15
_exptl_crystal_size_min 0.15
_refine_diff_density_max 0.27
_refine_diff_density_min -0.40
_refine_ls_extinction_method none
_refine_ls_goodness_of_fit_obs 1.44
_refine_ls_hydrogen_treatment refall
_refine_ls_number_parameters 110
_refine_ls_number_reflns 1126
_refine_ls_R_factor_obs 0.044
_refine_ls_shift/esd_max 0.01
_refine_ls_structure_factor_coef F
_refine_ls_weighting_scheme sigma
_refine_ls_wR_factor_obs 0.054
_reflns_number_observed 1126
_reflns_number_total 1692
_reflns_observed_criterion I>3\s(I)
_cod_data_source_file bk1062.cif
_cod_data_source_block structure
_cod_original_cell_volume 290.70(10)
_cod_database_code 2010255

loop_
_symmetry_equiv_pos_as_xyz
x,y,z
-x,-y,-z

loop_
_atom_site_aniso_label
_atom_site_aniso_U_11
_atom_site_aniso_U_22
_atom_site_aniso_U_33
_atom_site_aniso_U_12
_atom_site_aniso_U_13
_atom_site_aniso_U_23
O1 0.0636(7) 0.0435(6) 0.0429(7) -0.0017(5) -0.0034(5) 0.0099(5)
O2 0.0621(7) 0.0493(6) 0.0503(7) 0.0103(5) 0.0139(5) 0.0271(6)
O3 0.0572(6) 0.0416(6) 0.0574(7) -0.0061(4) 0.0065(5) 0.0200(5)
N1 0.0454(6) 0.0340(6) 0.0512(7) 0.0017(5) 0.0026(6) 0.0175(6)
N2 0.0688(9) 0.0509(8) 0.0531(8) 0.0220(7) 0.0112(7) 0.0257(7)
N3 0.0427(6) 0.0423(6) 0.0399(7) 0.0010(5) 0.0018(5) 0.0134(6)
N4 0.0517(7) 0.0419(6) 0.0456(7) 0.0014(5) 0.0112(6) 0.0192(6)
N5 0.0438(6) 0.0319(5) 0.0400(6) 0.0065(4) 0.0093(5) 0.0110(5)
C1 0.0388(6) 0.0391(6) 0.0425(7) 0.0145(5) 0.0144(6) 0.0150(6)

loop_
_atom_site_label
_atom_site_fract_x
_atom_site_fract_y
_atom_site_fract_z
O1 0.8178(2) 0.4752(2) 0.2681(2)
O2 0.6710(2) 0.4385(2) -0.1057(2)
O3 0.5573(2) 0.2153(2) 0.0154(3)
N1 0.0380(2) -0.1698(2) -0.8063(3)
N2 0.2316(2) -0.1301(2) -0.4248(3)
N3 0.2980(2) 0.1237(2) -0.5409(3)
N4 0.2462(2) 0.2045(2) -0.7091(3)
N5 0.6820(2) 0.3772(2) 0.0583(2)
C1 0.1875(2) -0.0603(2) -0.5925(3)
H1 -0.036(3) -0.286(3) -0.834(4)
H2 0.007(3) -0.128(3) -0.901(4)
H3 0.396(3) 0.192(3) -0.406(5)
H4 0.338(3) -0.062(3) -0.286(5)
H5 0.172(3) -0.254(3) -0.474(4)
H6 0.352(3) 0.240(3) -0.768(5)
H7 0.230(3) 0.328(3) -0.617(5)

loop_
_geom_angle_atom_site_label_1
_geom_angle_atom_site_label_2
_geom_angle_atom_site_label_3
_geom_angle
_geom_angle_publ_flag
O1 N5 O3 119.20(10) yes
O1 N5 O2 120.80(10) yes
O3 N5 O2 120.10(10) yes
N1 C1 N3 120.40(10) yes
N1 C1 N2 121.00(10) yes
N3 C1 N2 118.60(10) yes
N3 N4 H7 108.0(10) ?
N3 N4 H6 110.0(10) ?
N4 N3 C1 119.50(10) ?
N4 N3 H3 120.0(10) ?
H7 N4 H6 105(2) ?
C1 N1 H1 119.0(10) ?
C1 N1 H2 121.0(10) ?
H1 N1 H2 119(2) ?
C1 N2 H4 112.0(10) ?
C1 N2 H5 116(2) ?
C1 N3 H3 120.0(10) ?
H4 N2 H5 120(2) ?

loop_
_geom_bond_atom_site_label_1
_geom_bond_atom_site_label_2
_geom_bond_site_symmetry_2
_geom_bond_distance
_geom_bond_publ_flag
O1 N5 . 1.248(2) yes
O2 N5 . 1.232(2) yes
O3 N5 . 1.246(2) yes
N1 C1 . 1.312(2) yes
N1 H1 . 0.86(2) yes
N1 H2 . 0.77(2) yes
N2 C1 . 1.320(3) yes
N2 H4 . 0.88(2) yes
N2 H5 . 0.85(2) yes
N3 N4 . 1.399(3) yes
N3 C1 . 1.328(2) yes
N3 H3 . 0.84(2) yes
N4 H6 . 0.94(2) yes
N4 H7 . 0.97(2) yes
O1 N1 1_666 3.038(2) yes
O1 N2 2_655 3.088(2) yes
O1 N4 2_665 3.153(2) yes
O2 N1 1_666 3.087(2) yes
O2 N3 . 3.043(2) yes
O3 N2 2_655 2.983(2) yes
O3 N2 . 2.977(2) yes
O3 N4 1_556 3.104(2) yes
